data_1518899
loop_
_publ_author_name
'Liu, Jiang'
'Chen, Yan-Cong'
'Jiang, Zhong-Xia'
'Liu, Jun-Liang'
'Jia, Jian-Hua'
'Wang, Long-Fei'
'Li, Quan-Wen'
'Tong, Ming-Liang'

_publ_section_title
;
 Efficient enhancement of magnetic anisotropy by optimizing the
 ligand-field in a typically tetranuclear dysprosium cluster.
;
_journal_issue 17
_journal_name_full 'Dalton transactions (Cambridge, England : 2003)'
_journal_page_first 8150
_journal_page_last 8155
_journal_paper_doi 10.1039/c5dt00880h
_journal_volume 44
_journal_year 2015
_chemical_formula_sum 'C56 H72 Cl4 Dy4 N20 O14'
_chemical_formula_weight 2041.14
_chemical_name_systematic
; 
 ? 
;
_space_group_IT_number 2
_symmetry_cell_setting triclinic
_symmetry_space_group_name_Hall '-P 1'
_symmetry_space_group_name_H-M 'P -1'
_atom_sites_solution_hydrogens geom
_atom_sites_solution_primary direct
_atom_sites_solution_secondary difmap
_audit_creation_method SHELXL-97
_audit_update_record
;
2015-01-30 deposited with the CCDC.
2015-03-25 downloaded from the CCDC.
;
_cell_angle_alpha 75.848(2)
_cell_angle_beta 69.993(2)
_cell_angle_gamma 67.549(2)
_cell_formula_units_Z 1
_cell_length_a 11.6810(9)
_cell_length_b 12.2354(9)
_cell_length_c 14.2356(10)
_cell_measurement_reflns_used 14369
_cell_measurement_temperature 150(2)
_cell_measurement_theta_max 27.395
_cell_measurement_theta_min 3.070
_cell_volume 1751.6(2)
_computing_structure_refinement 'SHELXL-97 (Sheldrick, 1997)'
_computing_structure_solution 'SHELXS-97 (Sheldrick, 1990)'
_diffrn_ambient_temperature 150(2)
_diffrn_measured_fraction_theta_full 0.984
_diffrn_measured_fraction_theta_max 0.984
_diffrn_radiation_monochromator graphite
_diffrn_radiation_source 'fine-focus sealed tube'
_diffrn_radiation_type MoK\a
_diffrn_radiation_wavelength 0.71073
_diffrn_reflns_av_R_equivalents 0.0642
_diffrn_reflns_av_sigmaI/netI 0.0838
_diffrn_reflns_limit_h_max 14
_diffrn_reflns_limit_h_min -15
_diffrn_reflns_limit_k_max 15
_diffrn_reflns_limit_k_min -15
_diffrn_reflns_limit_l_max 18
_diffrn_reflns_limit_l_min -18
_diffrn_reflns_number 16555
_diffrn_reflns_theta_full 27.39
_diffrn_reflns_theta_max 27.39
_diffrn_reflns_theta_min 3.07
_exptl_absorpt_coefficient_mu 4.444
_exptl_absorpt_correction_T_max 0.6905
_exptl_absorpt_correction_T_min 0.5366
_exptl_absorpt_correction_type multi-scan
_exptl_crystal_colour colorless
_exptl_crystal_density_diffrn 1.935
_exptl_crystal_density_method 'not measured'
_exptl_crystal_description polyhedral
_exptl_crystal_F_000 992
_exptl_crystal_size_max 0.16
_exptl_crystal_size_mid 0.11
_exptl_crystal_size_min 0.09
_refine_diff_density_max 4.293
_refine_diff_density_min -2.417
_refine_diff_density_rms 0.222
_refine_ls_extinction_method none
_refine_ls_goodness_of_fit_ref 1.052
_refine_ls_hydrogen_treatment constr
_refine_ls_matrix_type full
_refine_ls_number_parameters 444
_refine_ls_number_reflns 7829
_refine_ls_number_restraints 13
_refine_ls_restrained_S_all 1.056
_refine_ls_R_factor_all 0.0693
_refine_ls_R_factor_gt 0.0571
_refine_ls_shift/su_max 0.001
_refine_ls_shift/su_mean 0.000
_refine_ls_structure_factor_coef Fsqd
_refine_ls_weighting_details 'calc w=1/[\s^2^(Fo^2^)+(0.0800P)^2^+0.0000P] where P=(Fo^2^+2Fc^2^)/3'
_refine_ls_weighting_scheme calc
_refine_ls_wR_factor_gt 0.1372
_refine_ls_wR_factor_ref 0.1458
_reflns_number_gt 6270
_reflns_number_total 7829
_reflns_threshold_expression >2sigma(I)
_cod_data_source_file c5dt00880h2.cif
_cod_data_source_block dym
_cod_depositor_comments 'Adding full bibliography for 1518899--1518900.cif.'
_cod_original_sg_symbol_H-M P-1
_cod_database_code 1518899

loop_
_symmetry_equiv_pos_as_xyz
'x, y, z'
'-x, -y, -z'

loop_
_atom_site_label
_atom_site_type_symbol
_atom_site_fract_x
_atom_site_fract_y
_atom_site_fract_z
_atom_site_U_iso_or_equiv
_atom_site_adp_type
_atom_site_occupancy
_atom_site_symmetry_multiplicity
_atom_site_calc_flag
_atom_site_refinement_flags
Dy1 Dy 0.28766(3) 0.38241(3) 0.20931(2) 0.03023(11) Uani 1 1 d .
Dy2 Dy 0.52682(3) 0.40399(3) -0.09745(2) 0.02958(11) Uani 1 1 d .
Cl1 Cl 0.48067(17) 0.21127(15) 0.27921(14) 0.0404(4) Uani 1 1 d .
Cl2 Cl 0.11674(18) 0.65639(18) 0.42572(14) 0.0488(4) Uani 1 1 d .
O1 O 0.4783(4) 0.4086(4) 0.0804(3) 0.0300(9) Uani 1 1 d .
H1O H 0.5428 0.3578 0.0990 0.036 Uiso 1 1 d R
O2 O 0.3140(4) 0.5500(4) 0.2238(3) 0.0339(10) Uani 1 1 d .
H2O H 0.2686 0.5912 0.2720 0.041 Uiso 1 1 d R
O1W O 0.1958(4) 0.3921(4) 0.3877(3) 0.0395(11) Uani 1 1 d .
H1WA H 0.2462 0.3403 0.4203 0.047 Uiso 1 1 d R
H1WB H 0.1822 0.4608 0.4009 0.047 Uiso 1 1 d R
O2W O 0.7141(5) 0.2562(4) -0.0639(4) 0.0425(11) Uani 1 1 d .
H2WA H 0.6992 0.1924 -0.0318 0.051 Uiso 1 1 d R
H2WB H 0.7744 0.2405 -0.1179 0.051 Uiso 1 1 d R
O3W O 0.9440(6) 0.2062(6) -0.2203(5) 0.0678(17) Uani 1 1 d .
H3WA H 0.9329 0.2412 -0.2775 0.081 Uiso 1 1 d R
H3WB H 0.9937 0.2321 -0.2066 0.081 Uiso 1 1 d R
N1 N 0.1743(5) 0.2159(5) 0.2609(4) 0.0316(12) Uani 1 1 d .
N2 N 0.3537(5) 0.2429(5) 0.0891(4) 0.0366(13) Uani 1 1 d .
N3 N 0.4344(5) 0.2454(5) -0.0050(4) 0.0369(13) Uani 1 1 d .
N4 N 0.3363(5) 0.1127(5) 0.0122(4) 0.0330(12) Uani 1 1 d .
N5 N 0.5477(5) 0.2408(5) -0.2030(4) 0.0344(12) Uani 1 1 d .
N6 N 0.0360(5) 0.5079(5) 0.2339(4) 0.0370(13) Uani 1 1 d .
N7 N 0.2218(5) 0.4929(5) 0.0594(4) 0.0372(13) Uani 1 1 d .
N8 N 0.2951(5) 0.4984(5) -0.0357(4) 0.0362(13) Uani 1 1 d .
N9 N 0.0928(5) 0.6091(5) -0.0391(4) 0.0387(14) Uani 1 1 d .
N10 N 0.4015(5) 0.5345(5) -0.2335(4) 0.0360(12) Uani 1 1 d .
C1 C 0.0952(6) 0.1981(6) 0.3520(5) 0.0333(14) Uani 1 1 d .
H1 H 0.0743 0.2497 0.4000 0.040 Uiso 1 1 calc R
C2 C 0.0421(7) 0.1066(6) 0.3793(5) 0.0363(15) Uani 1 1 d .
H2 H -0.0134 0.0958 0.4449 0.044 Uiso 1 1 calc R
C3 C 0.0713(7) 0.0316(6) 0.3094(6) 0.0431(17) Uani 1 1 d .
H3 H 0.0354 -0.0308 0.3264 0.052 Uiso 1 1 calc R
C4 C 0.1541(7) 0.0489(6) 0.2138(5) 0.0384(15) Uani 1 1 d .
H4 H 0.1763 -0.0012 0.1645 0.046 Uiso 1 1 calc R
C5 C 0.2031(6) 0.1421(6) 0.1933(5) 0.0327(14) Uani 1 1 d .
C6 C 0.2974(6) 0.1630(5) 0.0973(5) 0.0292(13) Uani 1 1 d .
C7 C 0.4222(7) 0.1677(6) -0.0494(5) 0.0380(16) Uani 1 1 d .
C8 C 0.4924(6) 0.1561(6) -0.1559(5) 0.0319(14) Uani 1 1 d .
C9 C 0.5025(6) 0.0648(6) -0.2044(5) 0.0359(14) Uani 1 1 d .
H9 H 0.4639 0.0055 -0.1686 0.043 Uiso 1 1 calc R
C10 C 0.5691(7) 0.0626(6) -0.3044(6) 0.0405(16) Uani 1 1 d .
H10 H 0.5761 0.0020 -0.3390 0.049 Uiso 1 1 calc R
C11 C 0.6261(7) 0.1493(6) -0.3551(5) 0.0398(16) Uani 1 1 d .
H11 H 0.6718 0.1502 -0.4246 0.048 Uiso 1 1 calc R
C12 C 0.6139(7) 0.2352(6) -0.3000(5) 0.0390(16) Uani 1 1 d .
H12 H 0.6551 0.2932 -0.3336 0.047 Uiso 1 1 calc R
C13 C -0.0569(7) 0.5191(7) 0.3226(5) 0.0386(16) Uani 1 1 d .
H13 H -0.0317 0.4764 0.3816 0.046 Uiso 1 1 calc R
C14 C -0.1855(7) 0.5873(7) 0.3351(6) 0.0435(17) Uani 1 1 d .
H14 H -0.2460 0.5917 0.3998 0.052 Uiso 1 1 calc R
C15 C -0.2220(7) 0.6494(7) 0.2479(6) 0.0492(19) Uani 1 1 d .
H15 H -0.3092 0.6969 0.2523 0.059 Uiso 1 1 calc R
C16 C -0.1295(7) 0.6411(7) 0.1543(6) 0.0438(17) Uani 1 1 d .
H16 H -0.1530 0.6826 0.0944 0.053 Uiso 1 1 calc R
C17 C -0.0028(6) 0.5714(6) 0.1502(5) 0.0367(15) Uani 1 1 d .
C18 C 0.1011(6) 0.5602(6) 0.0553(5) 0.0365(15) Uani 1 1 d .
C19 C 0.2175(7) 0.5676(6) -0.0926(5) 0.0357(15) Uani 1 1 d .
C20 C 0.2721(7) 0.5904(6) -0.2019(5) 0.0386(16) Uani 1 1 d .
C21 C 0.2010(7) 0.6604(7) -0.2685(5) 0.0411(16) Uani 1 1 d .
H21 H 0.1110 0.6998 -0.2440 0.049 Uiso 1 1 calc R
C22 C 0.2608(7) 0.6724(7) -0.3690(6) 0.0451(17) Uani 1 1 d .
H22 H 0.2123 0.7177 -0.4155 0.054 Uiso 1 1 calc R
C23 C 0.3928(8) 0.6179(7) -0.4033(6) 0.0442(18) Uani 1 1 d .
H23 H 0.4364 0.6266 -0.4731 0.053 Uiso 1 1 calc R
C24 C 0.4596(7) 0.5505(6) -0.3334(5) 0.0374(15) Uani 1 1 d .
H24 H 0.5503 0.5140 -0.3568 0.045 Uiso 1 1 calc R
O3 O 0.7435(6) 0.0455(5) 0.0400(5) 0.0608(16) Uani 1 1 d .
H3O H 0.7415 -0.0061 0.0105 0.073 Uiso 1 1 d R
C25 C 0.8229(9) -0.0119(8) 0.1063(7) 0.062(2) Uani 1 1 d .
H25A H 0.9051 -0.0683 0.0715 0.075 Uiso 1 1 calc R
H25B H 0.7788 -0.0572 0.1658 0.075 Uiso 1 1 calc R
C26 C 0.8492(10) 0.0831(9) 0.1395(8) 0.075(3) Uani 1 1 d .
H26A H 0.8972 0.0459 0.1901 0.112 Uiso 1 1 calc R
H26B H 0.7672 0.1424 0.1688 0.112 Uiso 1 1 calc R
H26C H 0.9001 0.1224 0.0811 0.112 Uiso 1 1 calc R
O4 O 0.3372(8) 0.2197(7) 0.5064(5) 0.094(2) Uani 1 1 d .
H4O H 0.4087 0.1866 0.4656 0.113 Uiso 1 1 d R
C27 C 0.3178(14) 0.1204(11) 0.5788(10) 0.108(4) Uani 1 1 d DU
H27A H 0.2738 0.1496 0.6453 0.129 Uiso 1 1 calc R
H27B H 0.4040 0.0637 0.5822 0.129 Uiso 1 1 calc R
C28 C 0.2456(13) 0.0525(12) 0.5663(10) 0.114(4) Uani 1 1 d DU
H28A H 0.2400 -0.0115 0.6229 0.170 Uiso 1 1 calc R
H28B H 0.2898 0.0178 0.5030 0.170 Uiso 1 1 calc R
H28C H 0.1585 0.1057 0.5648 0.170 Uiso 1 1 calc R

loop_
_atom_site_aniso_label
_atom_site_aniso_U_11
_atom_site_aniso_U_22
_atom_site_aniso_U_33
_atom_site_aniso_U_23
_atom_site_aniso_U_13
_atom_site_aniso_U_12
Dy1 0.03471(19) 0.0334(2) 0.02301(19) 0.00199(12) -0.00471(14) -0.01801(14)
Dy2 0.03322(18) 0.0324(2) 0.02356(19) 0.00150(12) -0.00476(14) -0.01706(13)
Cl1 0.0453(9) 0.0378(10) 0.0379(10) 0.0047(7) -0.0134(8) -0.0174(7)
Cl2 0.0513(10) 0.0527(12) 0.0351(10) -0.0058(8) 0.0028(8) -0.0222(9)
O1 0.031(2) 0.032(2) 0.029(2) 0.0031(18) -0.009(2) -0.0161(18)
O2 0.039(2) 0.037(3) 0.025(2) -0.0051(19) 0.001(2) -0.020(2)
O1W 0.043(3) 0.046(3) 0.027(3) -0.002(2) -0.005(2) -0.018(2)
O2W 0.041(3) 0.039(3) 0.038(3) 0.004(2) -0.007(2) -0.012(2)
O3W 0.080(4) 0.062(4) 0.061(4) -0.004(3) -0.025(4) -0.021(3)
N1 0.039(3) 0.032(3) 0.024(3) 0.001(2) -0.006(2) -0.018(2)
N2 0.039(3) 0.042(3) 0.027(3) 0.002(2) -0.001(3) -0.022(3)
N3 0.040(3) 0.042(3) 0.028(3) -0.002(2) -0.002(3) -0.021(3)
N4 0.037(3) 0.034(3) 0.034(3) 0.003(2) -0.013(3) -0.019(2)
N5 0.035(3) 0.034(3) 0.029(3) 0.004(2) -0.006(3) -0.014(2)
N6 0.038(3) 0.039(3) 0.035(3) 0.004(2) -0.010(3) -0.019(3)
N7 0.032(3) 0.051(4) 0.027(3) -0.005(3) -0.002(2) -0.017(3)
N8 0.037(3) 0.042(3) 0.026(3) 0.003(2) -0.007(3) -0.015(2)
N9 0.034(3) 0.049(4) 0.029(3) -0.001(3) -0.005(3) -0.016(3)
N10 0.038(3) 0.039(3) 0.031(3) -0.002(2) -0.006(3) -0.019(2)
C1 0.034(3) 0.038(4) 0.024(3) 0.003(3) 0.001(3) -0.019(3)
C2 0.040(4) 0.043(4) 0.022(3) 0.004(3) -0.002(3) -0.021(3)
C3 0.047(4) 0.036(4) 0.046(4) 0.007(3) -0.010(4) -0.024(3)
C4 0.043(4) 0.041(4) 0.035(4) 0.004(3) -0.011(3) -0.022(3)
C5 0.033(3) 0.037(4) 0.027(3) 0.003(3) -0.009(3) -0.015(3)
C6 0.028(3) 0.026(3) 0.030(3) 0.009(2) -0.010(3) -0.012(2)
C7 0.047(4) 0.036(4) 0.037(4) -0.003(3) -0.016(3) -0.018(3)
C8 0.035(3) 0.029(3) 0.031(4) 0.005(3) -0.012(3) -0.014(3)
C9 0.041(4) 0.032(4) 0.030(4) 0.002(3) -0.004(3) -0.015(3)
C10 0.049(4) 0.032(4) 0.042(4) -0.005(3) -0.014(3) -0.013(3)
C11 0.050(4) 0.041(4) 0.026(4) 0.002(3) -0.002(3) -0.023(3)
C12 0.040(4) 0.046(4) 0.029(4) 0.003(3) -0.004(3) -0.021(3)
C13 0.040(4) 0.046(4) 0.030(4) 0.002(3) -0.008(3) -0.020(3)
C14 0.036(4) 0.047(5) 0.041(4) -0.004(3) -0.003(3) -0.015(3)
C15 0.038(4) 0.057(5) 0.047(5) -0.005(4) -0.010(4) -0.012(3)
C16 0.038(4) 0.054(5) 0.033(4) -0.002(3) -0.005(3) -0.015(3)
C17 0.034(3) 0.045(4) 0.032(4) -0.004(3) -0.007(3) -0.016(3)
C18 0.035(3) 0.042(4) 0.028(4) 0.000(3) -0.003(3) -0.016(3)
C19 0.046(4) 0.038(4) 0.026(3) 0.004(3) -0.007(3) -0.025(3)
C20 0.037(4) 0.039(4) 0.037(4) 0.003(3) -0.009(3) -0.016(3)
C21 0.041(4) 0.049(5) 0.033(4) 0.001(3) -0.009(3) -0.019(3)
C22 0.045(4) 0.051(5) 0.037(4) 0.004(3) -0.015(4) -0.016(3)
C23 0.055(4) 0.055(5) 0.027(4) 0.005(3) -0.011(4) -0.029(4)
C24 0.038(4) 0.043(4) 0.029(4) -0.001(3) -0.003(3) -0.019(3)
O3 0.087(4) 0.053(4) 0.060(4) 0.010(3) -0.039(4) -0.036(3)
C25 0.070(6) 0.060(6) 0.066(6) 0.001(4) -0.030(5) -0.026(4)
C26 0.077(7) 0.083(8) 0.079(7) -0.008(6) -0.034(6) -0.033(6)
O4 0.123(6) 0.063(5) 0.058(5) 0.006(4) -0.022(5) -0.002(4)
C27 0.136(8) 0.098(8) 0.085(7) -0.001(6) -0.039(6) -0.034(6)
C28 0.122(8) 0.144(9) 0.088(7) -0.029(7) -0.022(6) -0.056(7)

loop_
_atom_type_symbol
_atom_type_description
_atom_type_scat_dispersion_real
_atom_type_scat_dispersion_imag
_atom_type_scat_source
C C 0.0033 0.0016 'International Tables Vol C Tables 4.2.6.8 and 6.1.1.4'
H H 0.0000 0.0000 'International Tables Vol C Tables 4.2.6.8 and 6.1.1.4'
N N 0.0061 0.0033 'International Tables Vol C Tables 4.2.6.8 and 6.1.1.4'
O O 0.0106 0.0060 'International Tables Vol C Tables 4.2.6.8 and 6.1.1.4'
Cl Cl 0.1484 0.1585 'International Tables Vol C Tables 4.2.6.8 and 6.1.1.4'
Dy Dy -0.1892 4.4098 'International Tables Vol C Tables 4.2.6.8 and 6.1.1.4'

loop_
_geom_angle_atom_site_label_1
_geom_angle_atom_site_label_2
_geom_angle_atom_site_label_3
_geom_angle
_geom_angle_site_symmetry_1
_geom_angle_site_symmetry_3
O2 Dy1 O1W 78.51(16) . .
O2 Dy1 O1 70.72(16) . .
O1W Dy1 O1 137.18(15) . .
O2 Dy1 N7 86.10(18) . .
O1W Dy1 N7 134.96(18) . .
O1 Dy1 N7 72.46(16) . .
O2 Dy1 N2 141.16(18) . .
O1W Dy1 N2 139.23(18) . .
O1 Dy1 N2 72.34(16) . .
N7 Dy1 N2 71.68(19) . .
O2 Dy1 N1 155.42(17) . .
O1W Dy1 N1 79.64(16) . .
O1 Dy1 N1 133.83(16) . .
N7 Dy1 N1 101.67(17) . .
N2 Dy1 N1 62.75(17) . .
O2 Dy1 N6 87.36(16) . .
O1W Dy1 N6 74.39(17) . .
O1 Dy1 N6 131.20(16) . .
N7 Dy1 N6 62.74(18) . .
N2 Dy1 N6 108.61(18) . .
N1 Dy1 N6 76.00(17) . .
O2 Dy1 Cl1 101.50(12) . .
O1W Dy1 Cl1 79.93(12) . .
O1 Dy1 Cl1 77.91(11) . .
N7 Dy1 Cl1 144.98(14) . .
N2 Dy1 Cl1 81.95(14) . .
N1 Dy1 Cl1 85.56(12) . .
N6 Dy1 Cl1 150.58(13) . .
O2 Dy1 Dy2 33.57(11) . 2_665
O1W Dy1 Dy2 109.37(11) . 2_665
O1 Dy1 Dy2 37.51(10) . 2_665
N7 Dy1 Dy2 73.61(13) . 2_665
N2 Dy1 Dy2 108.03(13) . 2_665
N1 Dy1 Dy2 170.77(12) . 2_665
N6 Dy1 Dy2 107.89(12) . 2_665
Cl1 Dy1 Dy2 93.92(4) . 2_665
O2 Dy1 Dy2 88.34(11) . .
O1W Dy1 Dy2 163.74(11) . .
O1 Dy1 Dy2 26.77(10) . .
N7 Dy1 Dy2 52.16(13) . .
N2 Dy1 Dy2 52.85(13) . .
N1 Dy1 Dy2 114.94(11) . .
N6 Dy1 Dy2 114.90(12) . .
Cl1 Dy1 Dy2 93.54(4) . .
Dy2 Dy1 Dy2 55.862(9) 2_665 .
O2 Dy2 O1 72.52(16) 2_665 2_665
O2 Dy2 O2W 76.92(17) 2_665 .
O1 Dy2 O2W 109.84(16) 2_665 .
O2 Dy2 O1 128.69(15) 2_665 .
O1 Dy2 O1 73.48(17) 2_665 .
O2W Dy2 O1 79.88(16) . .
O2 Dy2 N8 135.48(18) 2_665 .
O1 Dy2 N8 80.43(17) 2_665 .
O2W Dy2 N8 146.77(18) . .
O1 Dy2 N8 72.84(16) . .
O2 Dy2 N3 145.49(18) 2_665 .
O1 Dy2 N3 140.84(17) 2_665 .
O2W Dy2 N3 81.05(18) . .
O1 Dy2 N3 71.70(16) . .
N8 Dy2 N3 72.71(19) . .
O2 Dy2 N10 78.61(16) 2_665 .
O1 Dy2 N10 81.80(16) 2_665 .
O2W Dy2 N10 147.93(18) . .
O1 Dy2 N10 132.04(16) . .
N8 Dy2 N10 62.81(18) . .
N3 Dy2 N10 109.20(17) . .
O2 Dy2 N5 87.78(16) 2_665 .
O1 Dy2 N5 153.66(16) 2_665 .
O2W Dy2 N5 81.47(16) . .
O1 Dy2 N5 132.77(15) . .
N8 Dy2 N5 103.38(17) . .
N3 Dy2 N5 62.73(18) . .
N10 Dy2 N5 77.17(16) . .
O2 Dy2 Dy1 33.75(11) 2_665 2_665
O1 Dy2 Dy1 39.14(11) 2_665 2_665
O2W Dy2 Dy1 89.27(12) . 2_665
O1 Dy2 Dy1 101.86(10) . 2_665
N8 Dy2 Dy1 114.36(14) . 2_665
N3 Dy2 Dy1 169.13(13) . 2_665
N10 Dy2 Dy1 81.64(12) . 2_665
N5 Dy2 Dy1 120.89(12) . 2_665
O2 Dy2 Dy2 102.17(11) 2_665 2_665
O1 Dy2 Dy2 37.35(11) 2_665 2_665
O2W Dy2 Dy2 95.60(12) . 2_665
O1 Dy2 Dy2 36.13(10) . 2_665
N8 Dy2 Dy2 73.21(13) . 2_665
N3 Dy2 Dy2 106.15(13) . 2_665
N10 Dy2 Dy2 109.64(12) . 2_665
N5 Dy2 Dy2 168.77(12) . 2_665
Dy1 Dy2 Dy2 69.698(10) 2_665 2_665
O2 Dy2 Dy1 155.13(11) 2_665 .
O1 Dy2 Dy1 88.35(11) 2_665 .
O2W Dy2 Dy1 95.57(12) . .
O1 Dy2 Dy1 27.00(9) . .
N8 Dy2 Dy1 52.21(13) . .
N3 Dy2 Dy1 52.68(13) . .
N10 Dy2 Dy1 115.01(12) . .
N5 Dy2 Dy1 114.85(12) . .
Dy1 Dy2 Dy1 124.138(9) 2_665 .
Dy2 Dy2 Dy1 54.440(9) 2_665 .
Dy2 O1 Dy2 106.52(17) 2_665 .
Dy2 O1 Dy1 103.35(17) 2_665 .
Dy2 O1 Dy1 126.23(16) . .
Dy2 O1 H1O 106.4 2_665 .
Dy2 O1 H1O 106.5 . .
Dy1 O1 H1O 106.5 . .
Dy2 O2 Dy1 112.68(19) 2_665 .
Dy2 O2 H2O 123.7 2_665 .
Dy1 O2 H2O 123.6 . .
Dy1 O1W H1WA 110.6 . .
Dy1 O1W H1WB 110.5 . .
H1WA O1W H1WB 108.8 . .
Dy2 O2W H2WA 111.6 . .
Dy2 O2W H2WB 111.4 . .
H2WA O2W H2WB 109.4 . .
H3WA O3W H3WB 108.8 . .
C1 N1 C5 118.3(6) . .
C1 N1 Dy1 123.1(4) . .
C5 N1 Dy1 118.5(4) . .
C6 N2 N3 106.3(5) . .
C6 N2 Dy1 125.2(4) . .
N3 N2 Dy1 127.4(4) . .
C7 N3 N2 106.4(6) . .
C7 N3 Dy2 123.8(5) . .
N2 N3 Dy2 126.8(4) . .
C6 N4 C7 101.5(5) . .
C12 N5 C8 117.2(6) . .
C12 N5 Dy2 123.9(4) . .
C8 N5 Dy2 118.9(4) . .
C13 N6 C17 115.8(6) . .
C13 N6 Dy1 126.0(4) . .
C17 N6 Dy1 118.1(4) . .
N8 N7 C18 105.4(5) . .
N8 N7 Dy1 128.0(4) . .
C18 N7 Dy1 126.6(5) . .
C19 N8 N7 107.0(5) . .
C19 N8 Dy2 125.4(5) . .
N7 N8 Dy2 127.6(4) . .
C18 N9 C19 100.8(5) . .
C24 N10 C20 117.3(6) . .
C24 N10 Dy2 123.6(4) . .
C20 N10 Dy2 119.0(4) . .
N1 C1 C2 122.3(6) . .
N1 C1 H1 118.9 . .
C2 C1 H1 118.9 . .
C3 C2 C1 119.2(6) . .
C3 C2 H2 120.4 . .
C1 C2 H2 120.4 . .
C2 C3 C4 119.2(6) . .
C2 C3 H3 120.4 . .
C4 C3 H3 120.4 . .
C5 C4 C3 117.7(7) . .
C5 C4 H4 121.1 . .
C3 C4 H4 121.1 . .
N1 C5 C4 123.3(6) . .
N1 C5 C6 114.7(6) . .
C4 C5 C6 121.9(6) . .
N2 C6 N4 113.1(6) . .
N2 C6 C5 118.1(6) . .
N4 C6 C5 128.8(6) . .
N3 C7 N4 112.8(6) . .
N3 C7 C8 119.2(6) . .
N4 C7 C8 127.9(6) . .
N5 C8 C9 122.7(6) . .
N5 C8 C7 114.0(6) . .
C9 C8 C7 123.3(6) . .
C10 C9 C8 118.8(6) . .
C10 C9 H9 120.6 . .
C8 C9 H9 120.6 . .
C9 C10 C11 119.7(7) . .
C9 C10 H10 120.1 . .
C11 C10 H10 120.1 . .
C10 C11 C12 117.5(7) . .
C10 C11 H11 121.2 . .
C12 C11 H11 121.2 . .
N5 C12 C11 124.1(6) . .
N5 C12 H12 118.0 . .
C11 C12 H12 118.0 . .
N6 C13 C14 125.8(7) . .
N6 C13 H13 117.1 . .
C14 C13 H13 117.1 . .
C13 C14 C15 116.9(7) . .
C13 C14 H14 121.6 . .
C15 C14 H14 121.6 . .
C14 C15 C16 119.6(7) . .
C14 C15 H15 120.2 . .
C16 C15 H15 120.2 . .
C17 C16 C15 118.9(7) . .
C17 C16 H16 120.5 . .
C15 C16 H16 120.5 . .
N6 C17 C16 123.0(7) . .
N6 C17 C18 114.5(6) . .
C16 C17 C18 122.5(6) . .
N7 C18 N9 113.5(6) . .
N7 C18 C17 118.1(6) . .
N9 C18 C17 128.4(6) . .
N8 C19 N9 113.3(6) . .
N8 C19 C20 119.3(6) . .
N9 C19 C20 127.5(6) . .
N10 C20 C21 122.1(7) . .
N10 C20 C19 113.5(6) . .
C21 C20 C19 124.4(6) . .
C22 C21 C20 119.6(7) . .
C22 C21 H21 120.2 . .
C20 C21 H21 120.2 . .
C21 C22 C23 119.6(7) . .
C21 C22 H22 120.2 . .
C23 C22 H22 120.2 . .
C24 C23 C22 118.5(7) . .
C24 C23 H23 120.7 . .
C22 C23 H23 120.7 . .
N10 C24 C23 122.9(7) . .
N10 C24 H24 118.6 . .
C23 C24 H24 118.6 . .
C25 O3 H3O 109.7 . .
O3 C25 C26 108.4(7) . .
O3 C25 H25A 110.0 . .
C26 C25 H25A 110.0 . .
O3 C25 H25B 110.0 . .
C26 C25 H25B 110.0 . .
H25A C25 H25B 108.4 . .
C25 C26 H26A 109.5 . .
C25 C26 H26B 109.5 . .
H26A C26 H26B 109.5 . .
C25 C26 H26C 109.5 . .
H26A C26 H26C 109.5 . .
H26B C26 H26C 109.5 . .
C27 O4 H4O 101.3 . .
O4 C27 C28 120.0(11) . .
O4 C27 H27A 107.3 . .
C28 C27 H27A 107.3 . .
O4 C27 H27B 107.3 . .
C28 C27 H27B 107.3 . .
H27A C27 H27B 106.9 . .
C27 C28 H28A 109.5 . .
C27 C28 H28B 109.5 . .
H28A C28 H28B 109.5 . .
C27 C28 H28C 109.5 . .
H28A C28 H28C 109.5 . .
H28B C28 H28C 109.5 . .

loop_
_geom_bond_atom_site_label_1
_geom_bond_atom_site_label_2
_geom_bond_distance
_geom_bond_site_symmetry_2
Dy1 O2 2.252(4) .
Dy1 O1W 2.408(5) .
Dy1 O1 2.427(4) .
Dy1 N7 2.428(6) .
Dy1 N2 2.440(6) .
Dy1 N1 2.666(5) .
Dy1 N6 2.690(6) .
Dy1 Cl1 2.7144(17) .
Dy1 Dy2 3.7405(4) 2_665
Dy1 Dy2 4.3123(5) .
Dy2 O2 2.242(4) 2_665
Dy2 O1 2.341(4) 2_665
Dy2 O2W 2.357(5) .
Dy2 O1 2.408(4) .
Dy2 N8 2.432(6) .
Dy2 N3 2.459(6) .
Dy2 N10 2.662(6) .
Dy2 N5 2.674(6) .
Dy2 Dy1 3.7405(4) 2_665
Dy2 Dy2 3.8056(6) 2_665
O1 Dy2 2.341(4) 2_665
O1 H1O 0.8500 .
O2 Dy2 2.242(4) 2_665
O2 H2O 0.8500 .
O1W H1WA 0.8500 .
O1W H1WB 0.8499 .
O2W H2WA 0.8501 .
O2W H2WB 0.8500 .
O3W H3WA 0.8500 .
O3W H3WB 0.8501 .
N1 C1 1.334(8) .
N1 C5 1.351(8) .
N2 C6 1.336(8) .
N2 N3 1.350(8) .
N3 C7 1.335(8) .
N4 C6 1.352(8) .
N4 C7 1.361(9) .
N5 C12 1.335(9) .
N5 C8 1.348(8) .
N6 C13 1.350(9) .
N6 C17 1.369(8) .
N7 N8 1.333(8) .
N7 C18 1.348(8) .
N8 C19 1.333(8) .
N9 C18 1.350(8) .
N9 C19 1.351(9) .
N10 C24 1.352(9) .
N10 C20 1.361(9) .
C1 C2 1.393(9) .
C1 H1 0.9500 .
C2 C3 1.386(10) .
C2 H2 0.9500 .
C3 C4 1.395(10) .
C3 H3 0.9500 .
C4 C5 1.390(9) .
C4 H4 0.9500 .
C5 C6 1.469(9) .
C7 C8 1.469(10) .
C8 C9 1.399(9) .
C9 C10 1.370(10) .
C9 H9 0.9500 .
C10 C11 1.388(10) .
C10 H10 0.9500 .
C11 C12 1.397(10) .
C11 H11 0.9500 .
C12 H12 0.9500 .
C13 C14 1.385(10) .
C13 H13 0.9500 .
C14 C15 1.397(10) .
C14 H14 0.9500 .
C15 C16 1.397(10) .
C15 H15 0.9500 .
C16 C17 1.386(9) .
C16 H16 0.9500 .
C17 C18 1.470(10) .
C19 C20 1.466(10) .
C20 C21 1.386(9) .
C21 C22 1.360(10) .
C21 H21 0.9500 .
C22 C23 1.385(10) .
C22 H22 0.9500 .
C23 C24 1.385(9) .
C23 H23 0.9500 .
C24 H24 0.9500 .
O3 C25 1.423(9) .
O3 H3O 0.8500 .
C25 C26 1.519(12) .
C25 H25A 0.9900 .
C25 H25B 0.9900 .
C26 H26A 0.9800 .
C26 H26B 0.9800 .
C26 H26C 0.9800 .
O4 C27 1.424(13) .
O4 H4O 0.8499 .
C27 C28 1.464(9) .
C27 H27A 0.9900 .
C27 H27B 0.9900 .
C28 H28A 0.9800 .
C28 H28B 0.9800 .
C28 H28C 0.9800 .

loop_
_geom_hbond_atom_site_label_D
_geom_hbond_atom_site_label_H
_geom_hbond_atom_site_label_A
_geom_hbond_distance_DH
_geom_hbond_distance_HA
_geom_hbond_distance_DA
_geom_hbond_angle_DHA
_geom_hbond_site_symmetry_A
O1 H1O Cl1 0.85 2.79 3.240(5) 114.7 .
O2 H2O Cl2 0.85 2.39 3.205(5) 162.3 .
O1W H1WA O4 0.85 1.90 2.745(8) 171.7 .
O1W H1WB Cl2 0.85 2.29 3.136(5) 170.4 .
O2W H2WA O3 0.85 1.82 2.599(7) 152.5 .
O2W H2WB O3W 0.85 1.98 2.805(8) 163.7 .
O3W H3WA Cl2 0.85 2.31 3.160(7) 174.9 2_665

loop_
_geom_torsion_atom_site_label_1
_geom_torsion_atom_site_label_2
_geom_torsion_atom_site_label_3
_geom_torsion_atom_site_label_4
_geom_torsion
_geom_torsion_site_symmetry_1
_geom_torsion_site_symmetry_4
O2 Dy1 Dy2 O2 31.3(4) . 2_665
O1W Dy1 Dy2 O2 -4.6(5) . 2_665
O1 Dy1 Dy2 O2 -16.2(3) . 2_665
N7 Dy1 Dy2 O2 117.6(3) . 2_665
N2 Dy1 Dy2 O2 -147.3(3) . 2_665
N1 Dy1 Dy2 O2 -156.9(3) . 2_665
N6 Dy1 Dy2 O2 117.6(3) . 2_665
Cl1 Dy1 Dy2 O2 -70.2(3) . 2_665
Dy2 Dy1 Dy2 O2 22.2(3) 2_665 2_665
O2 Dy1 Dy2 O1 -7.77(14) . 2_665
O1W Dy1 Dy2 O1 -43.6(4) . 2_665
O1 Dy1 Dy2 O1 -55.2(3) . 2_665
N7 Dy1 Dy2 O1 78.6(2) . 2_665
N2 Dy1 Dy2 O1 173.69(19) . 2_665
N1 Dy1 Dy2 O1 164.06(16) . 2_665
N6 Dy1 Dy2 O1 78.55(16) . 2_665
Cl1 Dy1 Dy2 O1 -109.20(11) . 2_665
Dy2 Dy1 Dy2 O1 -16.87(10) 2_665 2_665
O2 Dy1 Dy2 O2W 102.00(16) . .
O1W Dy1 Dy2 O2W 66.2(4) . .
O1 Dy1 Dy2 O2W 54.5(3) . .
N7 Dy1 Dy2 O2W -171.6(2) . .
N2 Dy1 Dy2 O2W -76.5(2) . .
N1 Dy1 Dy2 O2W -86.17(17) . .
N6 Dy1 Dy2 O2W -171.68(18) . .
Cl1 Dy1 Dy2 O2W 0.58(12) . .
Dy2 Dy1 Dy2 O2W 92.91(12) 2_665 .
O2 Dy1 Dy2 O1 47.5(3) . .
O1W Dy1 Dy2 O1 11.7(5) . .
N7 Dy1 Dy2 O1 133.8(3) . .
N2 Dy1 Dy2 O1 -131.1(3) . .
N1 Dy1 Dy2 O1 -140.7(3) . .
N6 Dy1 Dy2 O1 133.8(3) . .
Cl1 Dy1 Dy2 O1 -53.9(2) . .
Dy2 Dy1 Dy2 O1 38.4(2) 2_665 .
O2 Dy1 Dy2 N8 -86.9(2) . .
O1W Dy1 Dy2 N8 -122.8(5) . .
O1 Dy1 Dy2 N8 -134.4(3) . .
N7 Dy1 Dy2 N8 -0.6(2) . .
N2 Dy1 Dy2 N8 94.5(2) . .
N1 Dy1 Dy2 N8 84.9(2) . .
N6 Dy1 Dy2 N8 -0.6(2) . .
Cl1 Dy1 Dy2 N8 171.64(18) . .
Dy2 Dy1 Dy2 N8 -96.02(17) 2_665 .
O2 Dy1 Dy2 N3 176.3(2) . .
O1W Dy1 Dy2 N3 140.5(5) . .
O1 Dy1 Dy2 N3 128.8(3) . .
N7 Dy1 Dy2 N3 -97.4(2) . .
N2 Dy1 Dy2 N3 -2.3(2) . .
N1 Dy1 Dy2 N3 -11.9(2) . .
N6 Dy1 Dy2 N3 -97.4(2) . .
Cl1 Dy1 Dy2 N3 74.86(17) . .
Dy2 Dy1 Dy2 N3 167.19(17) 2_665 .
O2 Dy1 Dy2 N10 -87.94(17) . .
O1W Dy1 Dy2 N10 -123.8(4) . .
O1 Dy1 Dy2 N10 -135.4(3) . .
N7 Dy1 Dy2 N10 -1.6(2) . .
N2 Dy1 Dy2 N10 93.5(2) . .
N1 Dy1 Dy2 N10 83.90(18) . .
N6 Dy1 Dy2 N10 -1.62(19) . .
Cl1 Dy1 Dy2 N10 170.64(14) . .
Dy2 Dy1 Dy2 N10 -97.03(13) 2_665 .
O2 Dy1 Dy2 N5 -174.84(16) . .
O1W Dy1 Dy2 N5 149.3(4) . .
O1 Dy1 Dy2 N5 137.7(3) . .
N7 Dy1 Dy2 N5 -88.5(2) . .
N2 Dy1 Dy2 N5 6.6(2) . .
N1 Dy1 Dy2 N5 -3.01(17) . .
N6 Dy1 Dy2 N5 -88.52(18) . .
Cl1 Dy1 Dy2 N5 83.73(13) . .
Dy2 Dy1 Dy2 N5 176.07(12) 2_665 .
O2 Dy1 Dy2 Dy1 9.09(11) . 2_665
O1W Dy1 Dy2 Dy1 -26.7(4) . 2_665
O1 Dy1 Dy2 Dy1 -38.4(2) . 2_665
N7 Dy1 Dy2 Dy1 95.44(17) . 2_665
N2 Dy1 Dy2 Dy1 -169.44(17) . 2_665
N1 Dy1 Dy2 Dy1 -179.07(12) . 2_665
N6 Dy1 Dy2 Dy1 95.41(13) . 2_665
Cl1 Dy1 Dy2 Dy1 -92.33(4) . 2_665
Dy2 Dy1 Dy2 Dy1 0.0 2_665 2_665
O2 Dy1 Dy2 Dy2 9.09(11) . 2_665
O1W Dy1 Dy2 Dy2 -26.7(4) . 2_665
O1 Dy1 Dy2 Dy2 -38.4(2) . 2_665
N7 Dy1 Dy2 Dy2 95.44(17) . 2_665
N2 Dy1 Dy2 Dy2 -169.44(17) . 2_665
N1 Dy1 Dy2 Dy2 -179.07(12) . 2_665
N6 Dy1 Dy2 Dy2 95.41(13) . 2_665
Cl1 Dy1 Dy2 Dy2 -92.33(4) . 2_665
O2 Dy2 O1 Dy2 50.3(3) 2_665 2_665
O1 Dy2 O1 Dy2 0.0 2_665 2_665
O2W Dy2 O1 Dy2 114.36(19) . 2_665
N8 Dy2 O1 Dy2 -84.8(2) . 2_665
N3 Dy2 O1 Dy2 -161.8(2) . 2_665
N10 Dy2 O1 Dy2 -62.1(2) . 2_665
N5 Dy2 O1 Dy2 -177.38(16) . 2_665
Dy1 Dy2 O1 Dy2 27.27(15) 2_665 2_665
Dy1 Dy2 O1 Dy2 -121.1(3) . 2_665
O2 Dy2 O1 Dy1 171.35(18) 2_665 .
O1 Dy2 O1 Dy1 121.1(3) 2_665 .
O2W Dy2 O1 Dy1 -124.6(2) . .
N8 Dy2 O1 Dy1 36.2(2) . .
N3 Dy2 O1 Dy1 -40.7(2) . .
N10 Dy2 O1 Dy1 58.9(3) . .
N5 Dy2 O1 Dy1 -56.3(3) . .
Dy1 Dy2 O1 Dy1 148.32(18) 2_665 .
Dy2 Dy2 O1 Dy1 121.1(3) 2_665 .
O2 Dy1 O1 Dy2 -6.27(14) . 2_665
O1W Dy1 O1 Dy2 -52.8(3) . 2_665
N7 Dy1 O1 Dy2 85.73(19) . 2_665
N2 Dy1 O1 Dy2 161.5(2) . 2_665
N1 Dy1 O1 Dy2 175.20(15) . 2_665
N6 Dy1 O1 Dy2 61.9(2) . 2_665
Cl1 Dy1 O1 Dy2 -113.19(14) . 2_665
Dy2 Dy1 O1 Dy2 122.4(3) . 2_665
O2 Dy1 O1 Dy2 -128.7(3) . .
O1W Dy1 O1 Dy2 -175.23(19) . .
N7 Dy1 O1 Dy2 -36.7(2) . .
N2 Dy1 O1 Dy2 39.1(2) . .
N1 Dy1 O1 Dy2 52.8(3) . .
N6 Dy1 O1 Dy2 -60.5(3) . .
Cl1 Dy1 O1 Dy2 124.4(2) . .
Dy2 Dy1 O1 Dy2 -122.4(3) 2_665 .
O1W Dy1 O2 Dy2 156.7(2) . 2_665
O1 Dy1 O2 Dy2 6.91(15) . 2_665
N7 Dy1 O2 Dy2 -65.9(2) . 2_665
N2 Dy1 O2 Dy2 -11.8(4) . 2_665
N1 Dy1 O2 Dy2 -175.6(3) . 2_665
N6 Dy1 O2 Dy2 -128.7(2) . 2_665
Cl1 Dy1 O2 Dy2 79.59(18) . 2_665
Dy2 Dy1 O2 Dy2 -13.69(17) . 2_665
O2 Dy1 N1 C1 -18.7(7) . .
O1W Dy1 N1 C1 8.9(5) . .
O1 Dy1 N1 C1 158.0(4) . .
N7 Dy1 N1 C1 -125.2(5) . .
N2 Dy1 N1 C1 172.7(5) . .
N6 Dy1 N1 C1 -67.4(5) . .
Cl1 Dy1 N1 C1 89.5(5) . .
Dy2 Dy1 N1 C1 176.5(5) 2_665 .
Dy2 Dy1 N1 C1 -178.7(4) . .
O2 Dy1 N1 C5 164.6(4) . .
O1W Dy1 N1 C5 -167.8(5) . .
O1 Dy1 N1 C5 -18.7(5) . .
N7 Dy1 N1 C5 58.1(5) . .
N2 Dy1 N1 C5 -4.0(4) . .
N6 Dy1 N1 C5 115.8(5) . .
Cl1 Dy1 N1 C5 -87.3(4) . .
Dy2 Dy1 N1 C5 -0.2(10) 2_665 .
Dy2 Dy1 N1 C5 4.6(5) . .
O2 Dy1 N2 C6 -164.6(4) . .
O1W Dy1 N2 C6 32.8(6) . .
O1 Dy1 N2 C6 176.8(6) . .
N7 Dy1 N2 C6 -106.3(5) . .
N1 Dy1 N2 C6 7.9(5) . .
N6 Dy1 N2 C6 -54.7(5) . .
Cl1 Dy1 N2 C6 97.0(5) . .
Dy2 Dy1 N2 C6 -171.4(5) 2_665 .
Dy2 Dy1 N2 C6 -162.3(6) . .
O2 Dy1 N2 N3 1.8(7) . .
O1W Dy1 N2 N3 -160.8(4) . .
O1 Dy1 N2 N3 -16.8(5) . .
N7 Dy1 N2 N3 60.1(5) . .
N1 Dy1 N2 N3 174.3(6) . .
N6 Dy1 N2 N3 111.7(5) . .
Cl1 Dy1 N2 N3 -96.6(5) . .
Dy2 Dy1 N2 N3 -5.1(6) 2_665 .
Dy2 Dy1 N2 N3 4.1(4) . .
C6 N2 N3 C7 0.6(7) . .
Dy1 N2 N3 C7 -167.9(4) . .
C6 N2 N3 Dy2 161.2(4) . .
Dy1 N2 N3 Dy2 -7.2(8) . .
O2 Dy2 N3 C7 -43.6(7) 2_665 .
O1 Dy2 N3 C7 155.2(5) 2_665 .
O2W Dy2 N3 C7 -94.3(5) . .
O1 Dy2 N3 C7 -176.5(6) . .
N8 Dy2 N3 C7 106.3(5) . .
N10 Dy2 N3 C7 54.3(6) . .
N5 Dy2 N3 C7 -9.3(5) . .
Dy1 Dy2 N3 C7 -121.6(7) 2_665 .
Dy2 Dy2 N3 C7 172.4(5) 2_665 .
Dy1 Dy2 N3 C7 161.6(6) . .
O2 Dy2 N3 N2 158.9(4) 2_665 .
O1 Dy2 N3 N2 -2.4(7) 2_665 .
O2W Dy2 N3 N2 108.2(5) . .
O1 Dy2 N3 N2 25.9(5) . .
N8 Dy2 N3 N2 -51.2(5) . .
N10 Dy2 N3 N2 -103.2(5) . .
N5 Dy2 N3 N2 -166.9(6) . .
Dy1 Dy2 N3 N2 80.9(9) 2_665 .
Dy2 Dy2 N3 N2 14.9(5) 2_665 .
Dy1 Dy2 N3 N2 4.1(4) . .
O2 Dy2 N5 C12 -12.9(5) 2_665 .
O1 Dy2 N5 C12 28.0(7) 2_665 .
O2W Dy2 N5 C12 -90.0(5) . .
O1 Dy2 N5 C12 -157.6(4) . .
N8 Dy2 N5 C12 123.5(5) . .
N3 Dy2 N5 C12 -174.3(6) . .
N10 Dy2 N5 C12 65.9(5) . .
Dy1 Dy2 N5 C12 -6.0(5) 2_665 .
Dy2 Dy2 N5 C12 -165.6(4) 2_665 .
Dy1 Dy2 N5 C12 177.8(5) . .
O2 Dy2 N5 C8 164.7(5) 2_665 .
O1 Dy2 N5 C8 -154.3(4) 2_665 .
O2W Dy2 N5 C8 87.6(5) . .
O1 Dy2 N5 C8 20.0(5) . .
N8 Dy2 N5 C8 -58.9(5) . .
N3 Dy2 N5 C8 3.3(4) . .
N10 Dy2 N5 C8 -116.4(5) . .
Dy1 Dy2 N5 C8 171.6(4) 2_665 .
Dy2 Dy2 N5 C8 12.1(9) 2_665 .
Dy1 Dy2 N5 C8 -4.6(5) . .
O2 Dy1 N6 C13 -90.3(5) . .
O1W Dy1 N6 C13 -11.5(5) . .
O1 Dy1 N6 C13 -151.6(5) . .
N7 Dy1 N6 C13 -177.3(6) . .
N2 Dy1 N6 C13 125.9(5) . .
N1 Dy1 N6 C13 71.4(5) . .
Cl1 Dy1 N6 C13 18.6(7) . .
Dy2 Dy1 N6 C13 -117.3(5) 2_665 .
Dy2 Dy1 N6 C13 -177.3(5) . .
O2 Dy1 N6 C17 86.6(5) . .
O1W Dy1 N6 C17 165.4(5) . .
O1 Dy1 N6 C17 25.2(6) . .
N7 Dy1 N6 C17 -0.4(5) . .
N2 Dy1 N6 C17 -57.3(5) . .
N1 Dy1 N6 C17 -111.7(5) . .
Cl1 Dy1 N6 C17 -164.5(4) . .
Dy2 Dy1 N6 C17 59.6(5) 2_665 .
Dy2 Dy1 N6 C17 -0.4(5) . .
O2 Dy1 N7 N8 92.0(5) . .
O1W Dy1 N7 N8 161.5(5) . .
O1 Dy1 N7 N8 21.0(5) . .
N2 Dy1 N7 N8 -55.7(5) . .
N1 Dy1 N7 N8 -111.6(5) . .
N6 Dy1 N7 N8 -179.0(6) . .
Cl1 Dy1 N7 N8 -12.6(7) . .
Dy2 Dy1 N7 N8 60.2(5) 2_665 .
Dy2 Dy1 N7 N8 1.1(4) . .
O2 Dy1 N7 C18 -89.5(6) . .
O1W Dy1 N7 C18 -20.0(7) . .
O1 Dy1 N7 C18 -160.5(6) . .
N2 Dy1 N7 C18 122.8(6) . .
N1 Dy1 N7 C18 66.9(6) . .
N6 Dy1 N7 C18 -0.5(5) . .
Cl1 Dy1 N7 C18 165.9(4) . .
Dy2 Dy1 N7 C18 -121.3(6) 2_665 .
Dy2 Dy1 N7 C18 179.5(6) . .
C18 N7 N8 C19 0.1(7) . .
Dy1 N7 N8 C19 178.8(4) . .
C18 N7 N8 Dy2 179.4(5) . .
Dy1 N7 N8 Dy2 -1.9(8) . .
O2 Dy2 N8 C19 32.2(7) 2_665 .
O1 Dy2 N8 C19 84.9(6) 2_665 .
O2W Dy2 N8 C19 -163.4(5) . .
O1 Dy2 N8 C19 160.4(6) . .
N3 Dy2 N8 C19 -124.0(6) . .
N10 Dy2 N8 C19 -0.8(5) . .
N5 Dy2 N8 C19 -68.5(6) . .
Dy1 Dy2 N8 C19 64.9(6) 2_665 .
Dy2 Dy2 N8 C19 122.6(6) 2_665 .
Dy1 Dy2 N8 C19 -179.7(6) . .
O2 Dy2 N8 N7 -147.0(5) 2_665 .
O1 Dy2 N8 N7 -94.3(5) 2_665 .
O2W Dy2 N8 N7 17.4(7) . .
O1 Dy2 N8 N7 -18.8(5) . .
N3 Dy2 N8 N7 56.8(5) . .
N10 Dy2 N8 N7 -180.0(6) . .
N5 Dy2 N8 N7 112.3(5) . .
Dy1 Dy2 N8 N7 -114.3(5) 2_665 .
Dy2 Dy2 N8 N7 -56.6(5) 2_665 .
Dy1 Dy2 N8 N7 1.1(4) . .
O2 Dy2 N10 C24 22.8(5) 2_665 .
O1 Dy2 N10 C24 96.5(5) 2_665 .
O2W Dy2 N10 C24 -18.1(7) . .
O1 Dy2 N10 C24 155.4(5) . .
N8 Dy2 N10 C24 179.9(6) . .
N3 Dy2 N10 C24 -122.3(5) . .
N5 Dy2 N10 C24 -67.5(5) . .
Dy1 Dy2 N10 C24 56.9(5) 2_665 .
Dy2 Dy2 N10 C24 121.8(5) 2_665 .
Dy1 Dy2 N10 C24 -179.2(5) . .
O2 Dy2 N10 C20 -156.1(5) 2_665 .
O1 Dy2 N10 C20 -82.3(5) 2_665 .
O2W Dy2 N10 C20 163.1(4) . .
O1 Dy2 N10 C20 -23.5(6) . .
N8 Dy2 N10 C20 1.1(5) . .
N3 Dy2 N10 C20 58.9(5) . .
N5 Dy2 N10 C20 113.6(5) . .
Dy1 Dy2 N10 C20 -121.9(5) 2_665 .
Dy2 Dy2 N10 C20 -57.1(5) 2_665 .
Dy1 Dy2 N10 C20 2.0(5) . .
C5 N1 C1 C2 0.1(9) . .
Dy1 N1 C1 C2 -176.6(5) . .
N1 C1 C2 C3 -0.5(10) . .
C1 C2 C3 C4 0.6(10) . .
C2 C3 C4 C5 -0.3(10) . .
C1 N1 C5 C4 0.2(9) . .
Dy1 N1 C5 C4 177.0(5) . .
C1 N1 C5 C6 -176.2(5) . .
Dy1 N1 C5 C6 0.7(7) . .
C3 C4 C5 N1 -0.1(10) . .
C3 C4 C5 C6 176.0(6) . .
N3 N2 C6 N4 -0.5(7) . .
Dy1 N2 C6 N4 168.2(4) . .
N3 N2 C6 C5 -179.8(5) . .
Dy1 N2 C6 C5 -11.0(8) . .
C7 N4 C6 N2 0.3(7) . .
C7 N4 C6 C5 179.4(6) . .
N1 C5 C6 N2 6.0(8) . .
C4 C5 C6 N2 -170.4(6) . .
N1 C5 C6 N4 -173.1(6) . .
C4 C5 C6 N4 10.5(10) . .
N2 N3 C7 N4 -0.4(8) . .
Dy2 N3 C7 N4 -161.8(4) . .
N2 N3 C7 C8 176.0(6) . .
Dy2 N3 C7 C8 14.6(9) . .
C6 N4 C7 N3 0.1(7) . .
C6 N4 C7 C8 -176.0(6) . .
C12 N5 C8 C9 0.2(9) . .
Dy2 N5 C8 C9 -177.7(5) . .
C12 N5 C8 C7 179.6(6) . .
Dy2 N5 C8 C7 1.8(7) . .
N3 C7 C8 N5 -10.1(9) . .
N4 C7 C8 N5 165.7(6) . .
N3 C7 C8 C9 169.4(6) . .
N4 C7 C8 C9 -14.8(11) . .
N5 C8 C9 C10 -1.3(10) . .
C7 C8 C9 C10 179.3(6) . .
C8 C9 C10 C11 0.8(10) . .
C9 C10 C11 C12 0.8(10) . .
C8 N5 C12 C11 1.6(10) . .
Dy2 N5 C12 C11 179.3(5) . .
C10 C11 C12 N5 -2.1(11) . .
C17 N6 C13 C14 0.6(10) . .
Dy1 N6 C13 C14 177.6(5) . .
N6 C13 C14 C15 0.3(11) . .
C13 C14 C15 C16 -0.5(11) . .
C14 C15 C16 C17 -0.3(11) . .
C13 N6 C17 C16 -1.5(10) . .
Dy1 N6 C17 C16 -178.6(5) . .
C13 N6 C17 C18 178.3(6) . .
Dy1 N6 C17 C18 1.1(8) . .
C15 C16 C17 N6 1.3(11) . .
C15 C16 C17 C18 -178.5(7) . .
N8 N7 C18 N9 0.3(8) . .
Dy1 N7 C18 N9 -178.5(4) . .
N8 N7 C18 C17 -179.9(6) . .
Dy1 N7 C18 C17 1.3(9) . .
C19 N9 C18 N7 -0.5(8) . .
C19 N9 C18 C17 179.7(7) . .
N6 C17 C18 N7 -1.6(9) . .
C16 C17 C18 N7 178.2(7) . .
N6 C17 C18 N9 178.2(7) . .
C16 C17 C18 N9 -2.0(12) . .
N7 N8 C19 N9 -0.4(8) . .
Dy2 N8 C19 N9 -179.7(4) . .
N7 N8 C19 C20 179.8(6) . .
Dy2 N8 C19 C20 0.5(9) . .
C18 N9 C19 N8 0.5(8) . .
C18 N9 C19 C20 -179.7(7) . .
C24 N10 C20 C21 0.6(10) . .
Dy2 N10 C20 C21 179.5(5) . .
C24 N10 C20 C19 179.8(6) . .
Dy2 N10 C20 C19 -1.2(8) . .
N8 C19 C20 N10 0.6(10) . .
N9 C19 C20 N10 -179.2(6) . .
N8 C19 C20 C21 179.8(7) . .
N9 C19 C20 C21 0.0(12) . .
N10 C20 C21 C22 1.4(11) . .
C19 C20 C21 C22 -177.7(7) . .
C20 C21 C22 C23 -2.3(12) . .
C21 C22 C23 C24 1.3(11) . .
C20 N10 C24 C23 -1.7(10) . .
Dy2 N10 C24 C23 179.4(5) . .
C22 C23 C24 N10 0.8(11) . .
